data_7016710
loop_
_publ_author_name
'Kruck, Matthias'
'Sauer, D\'esir\'ee C'
'Enders, Markus'
'Wadepohl, Hubert'
'Gade, Lutz H.'

_publ_section_title
;
 Bis(2-pyridylimino)isoindolato iron(ii) and cobalt(ii) complexes:
 Structural chemistry and paramagnetic NMR spectroscopy.
;
_journal_issue 40
_journal_name_full 'Dalton transactions (Cambridge, England : 2003)'
_journal_page_first 10406
_journal_page_last 10415
_journal_paper_doi 10.1039/c1dt10617a
_journal_volume 40
_journal_year 2011
_chemical_formula_sum 'C58.53 H64.15 Co2 N10 O6.53'
_chemical_formula_weight 1129.91
_space_group_IT_number 14
_symmetry_cell_setting monoclinic
_symmetry_Int_Tables_number 14
_symmetry_space_group_name_Hall '-P 2ybc'
_symmetry_space_group_name_H-M 'P 1 21/c 1'
_atom_sites_solution_hydrogens geom
_atom_sites_solution_primary dual
_atom_sites_solution_secondary difmap
_audit_block_code ga_ds17
_audit_creation_method SHELXL-97
_cell_angle_alpha 90.00
_cell_angle_beta 100.720(7)
_cell_angle_gamma 90.00
_cell_formula_units_Z 4
_cell_length_a 13.578(7)
_cell_length_b 14.502(7)
_cell_length_c 26.573(15)
_cell_measurement_reflns_used 8043
_cell_measurement_temperature 100(2)
_cell_measurement_theta_max 31.78
_cell_measurement_theta_min 2.38
_cell_volume 5141(5)
_computing_cell_refinement
;
SAINT (Bruker AXS, 1997-2008). Includes estimated systematic errors
of the unit cell constants from Monte Carlo simulations.
;
_computing_data_collection 'SMART-5.631 (Bruker AXS, 2003)'
_computing_data_reduction 'SAINT (Bruker AXS, 1997-2008); SADABS (Bruker AXS, 2008)'
_computing_publication_material 'SHELXL-97 (Sheldrick, 1997)'
_computing_structure_refinement 'SHELXL-97 (Sheldrick, 1997)'
_computing_structure_solution 'SUPERFLIP (Palatinus, 2007-2009)'
_diffrn_ambient_environment 'perfluoro polyether oil'
_diffrn_ambient_temperature 100(2)
_diffrn_detector 'CCD plate'
_diffrn_detector_area_resol_mean 8.19
_diffrn_detector_type CCD-PXL-KAF2
_diffrn_measured_fraction_theta_full 0.997
_diffrn_measured_fraction_theta_max 0.990
_diffrn_measurement_device 'three-circle diffractometer'
_diffrn_measurement_device_type 'Bruker AXS Smart 1000'
_diffrn_measurement_method '\f- and \w-scans'
_diffrn_measurement_specimen_support 'polyimid foil'
_diffrn_radiation_monochromator graphite
_diffrn_radiation_probe x-ray
_diffrn_radiation_type MoK\a
_diffrn_radiation_wavelength 0.71073
_diffrn_reflns_av_R_equivalents 0.0735
_diffrn_reflns_av_sigmaI/netI 0.0529
_diffrn_reflns_limit_h_max 19
_diffrn_reflns_limit_h_min -19
_diffrn_reflns_limit_k_max 21
_diffrn_reflns_limit_k_min 0
_diffrn_reflns_limit_l_max 39
_diffrn_reflns_limit_l_min 0
_diffrn_reflns_number 127398
_diffrn_reflns_theta_full 30.51
_diffrn_reflns_theta_max 31.50
_diffrn_reflns_theta_min 1.97
_diffrn_source 'fine-focus sealed tube'
_exptl_absorpt_coefficient_mu 0.711
_exptl_absorpt_correction_T_max 0.7464
_exptl_absorpt_correction_T_min 0.6560
_exptl_absorpt_correction_type multi-scan
_exptl_absorpt_process_details
;
multi-scan from symmetry-related measurements (Blessing 1995)
SADABS (Sheldrick & Bruker AXS, 2004-2008)
;
_exptl_crystal_colour orange
_exptl_crystal_density_diffrn 1.460
_exptl_crystal_density_method 'not measured'
_exptl_crystal_description box
_exptl_crystal_F_000 2366
_exptl_crystal_size_max 0.20
_exptl_crystal_size_mid 0.15
_exptl_crystal_size_min 0.10
_refine_diff_density_max 0.980
_refine_diff_density_min -0.925
_refine_diff_density_rms 0.089
_refine_ls_abs_structure_details 'Flack H D (1983), Acta Cryst. A39, 876-881'
_refine_ls_extinction_method none
_refine_ls_goodness_of_fit_ref 1.034
_refine_ls_hydrogen_treatment constr
_refine_ls_matrix_type full
_refine_ls_number_parameters 790
_refine_ls_number_reflns 16947
_refine_ls_number_restraints 15
_refine_ls_restrained_S_all 1.034
_refine_ls_R_factor_all 0.0918
_refine_ls_R_factor_gt 0.0547
_refine_ls_shift/su_max 0.000
_refine_ls_shift/su_mean 0.000
_refine_ls_structure_factor_coef Fsqd
_refine_ls_weighting_details 'calc w=1/[\s^2^(Fo^2^)+(0.0458P)^2^+7.1146P] where P=(Fo^2^+2Fc^2^)/3'
_refine_ls_weighting_scheme calc
_refine_ls_wR_factor_gt 0.1136
_refine_ls_wR_factor_ref 0.1280
_reflns_number_gt 11952
_reflns_number_total 16947
_reflns_threshold_expression >2sigma(I)
_cod_data_source_file c1dt10617a.txt
_cod_data_source_block complex_4
_cod_original_sg_symbol_H-M 'P 21/c'
_cod_database_code 7016710
_audit_block_refno 1041

loop_
_symmetry_equiv_pos_as_xyz
'x, y, z'
'-x, y+1/2, -z+1/2'
'-x, -y, -z'
'x, -y-1/2, z-1/2'

loop_
_atom_site_label
_atom_site_type_symbol
_atom_site_fract_x
_atom_site_fract_y
_atom_site_fract_z
_atom_site_U_iso_or_equiv
_atom_site_adp_type
_atom_site_occupancy
_atom_site_symmetry_multiplicity
_atom_site_calc_flag
_atom_site_refinement_flags
_atom_site_disorder_assembly
_atom_site_disorder_group
C1 C 0.61921(16) 0.50265(14) 0.14834(8) 0.0131(4) Uani 1 1 d . . .
C2 C 0.62036(16) 0.56516(14) 0.19239(8) 0.0139(4) Uani 1 1 d . . .
C7 C 0.62017(16) 0.51022(14) 0.23516(8) 0.0136(4) Uani 1 1 d . . .
C8 C 0.62037(15) 0.41356(14) 0.21769(8) 0.0128(4) Uani 1 1 d . . .
C3 C 0.62163(17) 0.66068(15) 0.19590(9) 0.0171(4) Uani 1 1 d . . .
H3 H 0.6220 0.6983 0.1666 0.021 Uiso 1 1 calc R . .
C4 C 0.62241(18) 0.69919(15) 0.24387(9) 0.0196(4) Uani 1 1 d . . .
H4 H 0.6236 0.7644 0.2476 0.024 Uiso 1 1 calc R . .
C5 C 0.62142(17) 0.64369(15) 0.28666(9) 0.0186(4) Uani 1 1 d . . .
H5 H 0.6214 0.6717 0.3190 0.022 Uiso 1 1 calc R . .
C6 C 0.62040(16) 0.54822(15) 0.28274(8) 0.0163(4) Uani 1 1 d . . .
H6 H 0.6199 0.5103 0.3119 0.020 Uiso 1 1 calc R . .
C9 C 0.61912(15) 0.48191(14) 0.05938(8) 0.0128(4) Uani 1 1 d . . .
C10 C 0.62629(16) 0.53379(15) 0.01556(8) 0.0147(4) Uani 1 1 d . . .
H10 H 0.6307 0.5991 0.0175 0.018 Uiso 1 1 calc R . .
C11 C 0.62686(17) 0.49003(15) -0.02987(9) 0.0171(4) Uani 1 1 d . A .
H11 H 0.6339 0.5248 -0.0593 0.021 Uiso 1 1 calc R . .
C12 C 0.61706(17) 0.39416(15) -0.03323(8) 0.0155(4) Uani 1 1 d D . .
C17 C 0.60816(16) 0.34655(14) 0.01087(8) 0.0136(4) Uani 1 1 d D A .
C13A C 0.6105(9) 0.3458(5) -0.0841(3) 0.0180(17) Uani 0.690(9) 1 d PD A 1
H13A H 0.6785 0.3414 -0.0923 0.022 Uiso 0.690(9) 1 calc PR A 1
H13B H 0.5691 0.3836 -0.1111 0.022 Uiso 0.690(9) 1 calc PR A 1
C14A C 0.5656(4) 0.2498(2) -0.08504(13) 0.0220(10) Uani 0.690(9) 1 d PD A 1
H14A H 0.4924 0.2544 -0.0866 0.026 Uiso 0.690(9) 1 calc PR A 1
H14B H 0.5772 0.2165 -0.1160 0.026 Uiso 0.690(9) 1 calc PR A 1
C15A C 0.6130(4) 0.1965(3) -0.03746(14) 0.0209(9) Uani 0.690(9) 1 d PD A 1
H15A H 0.5844 0.1335 -0.0392 0.025 Uiso 0.690(9) 1 calc PR A 1
H15B H 0.6860 0.1909 -0.0366 0.025 Uiso 0.690(9) 1 calc PR A 1
C16A C 0.5960(7) 0.2425(4) 0.0107(3) 0.0143(14) Uani 0.690(9) 1 d PD A 1
H16A H 0.6437 0.2166 0.0400 0.017 Uiso 0.690(9) 1 calc PR A 1
H16B H 0.5274 0.2277 0.0159 0.017 Uiso 0.690(9) 1 calc PR A 1
C13B C 0.628(3) 0.3466(10) -0.0827(7) 0.0180(17) Uani 0.310(9) 1 d PD A 2
H13C H 0.6904 0.3690 -0.0932 0.022 Uiso 0.310(9) 1 calc PR A 2
H13D H 0.5712 0.3639 -0.1099 0.022 Uiso 0.310(9) 1 calc PR A 2
C14B C 0.6330(10) 0.2420(6) -0.0784(3) 0.030(3) Uani 0.310(9) 1 d PD A 2
H14C H 0.6159 0.2141 -0.1129 0.037 Uiso 0.310(9) 1 calc PR A 2
H14D H 0.7018 0.2226 -0.0628 0.037 Uiso 0.310(9) 1 calc PR A 2
C15B C 0.5597(10) 0.2089(8) -0.0456(4) 0.032(3) Uani 0.310(9) 1 d PD A 2
H15C H 0.4910 0.2259 -0.0627 0.039 Uiso 0.310(9) 1 calc PR A 2
H15D H 0.5629 0.1407 -0.0437 0.039 Uiso 0.310(9) 1 calc PR A 2
C16B C 0.5775(19) 0.2465(10) 0.0078(7) 0.0143(14) Uani 0.310(9) 1 d PD A 2
H16C H 0.6306 0.2096 0.0294 0.017 Uiso 0.310(9) 1 calc PR A 2
H16D H 0.5154 0.2395 0.0219 0.017 Uiso 0.310(9) 1 calc PR A 2
C18 C 0.62328(16) 0.25220(14) 0.23758(8) 0.0134(4) Uani 1 1 d . . .
C19 C 0.63276(17) 0.19401(15) 0.28031(8) 0.0164(4) Uani 1 1 d . . .
H19 H 0.6369 0.2194 0.3136 0.020 Uiso 1 1 calc R . .
C20 C 0.63597(17) 0.10054(15) 0.27386(8) 0.0172(4) Uani 1 1 d . . .
H20 H 0.6439 0.0610 0.3028 0.021 Uiso 1 1 calc R . .
C21 C 0.62764(16) 0.06325(14) 0.22500(8) 0.0144(4) Uani 1 1 d . . .
C26 C 0.61574(16) 0.12419(14) 0.18381(8) 0.0138(4) Uani 1 1 d . . .
C22 C 0.63133(18) -0.03985(15) 0.21804(9) 0.0185(4) Uani 1 1 d . . .
H22A H 0.5670 -0.0669 0.2232 0.022 Uiso 1 1 calc R . .
H22B H 0.6852 -0.0657 0.2445 0.022 Uiso 1 1 calc R . .
C23 C 0.6500(2) -0.06760(16) 0.16539(10) 0.0255(5) Uani 1 1 d . . .
H23A H 0.7205 -0.0544 0.1629 0.031 Uiso 1 1 calc R . .
H23B H 0.6382 -0.1346 0.1601 0.031 Uiso 1 1 calc R . .
C24 C 0.5801(2) -0.01407(16) 0.12463(9) 0.0251(5) Uani 1 1 d . . .
H24A H 0.5098 -0.0251 0.1283 0.030 Uiso 1 1 calc R . .
H24B H 0.5880 -0.0358 0.0903 0.030 Uiso 1 1 calc R . .
C25 C 0.6029(2) 0.08904(15) 0.12953(9) 0.0212(5) Uani 1 1 d . . .
H25A H 0.6651 0.1017 0.1163 0.025 Uiso 1 1 calc R . .
H25B H 0.5477 0.1234 0.1079 0.025 Uiso 1 1 calc R . .
C27 C 0.83787(18) 0.28282(19) 0.13827(10) 0.0254(5) Uani 1 1 d . . .
C28 C 0.85051(19) 0.33998(18) 0.18640(10) 0.0253(5) Uani 1 1 d . D .
H28A H 0.9216 0.3420 0.2025 0.038 Uiso 1 1 calc R . .
H28B H 0.8118 0.3124 0.2102 0.038 Uiso 1 1 calc R . .
H28C H 0.8264 0.4028 0.1778 0.038 Uiso 1 1 calc R . .
C51 C 0.12839(16) 0.49389(14) 0.09877(8) 0.0147(4) Uani 1 1 d . . .
C52 C 0.12352(16) 0.55466(15) 0.14287(9) 0.0163(4) Uani 1 1 d . . .
C57 C 0.11994(16) 0.49752(15) 0.18454(8) 0.0158(4) Uani 1 1 d . . .
C58 C 0.12504(16) 0.40176(15) 0.16644(8) 0.0149(4) Uani 1 1 d . . .
C53 C 0.12098(18) 0.64981(15) 0.14755(9) 0.0195(4) Uani 1 1 d . . .
H53 H 0.1234 0.6889 0.1191 0.023 Uiso 1 1 calc R . .
C54 C 0.11473(18) 0.68612(16) 0.19539(10) 0.0228(5) Uani 1 1 d . . .
H54 H 0.1134 0.7511 0.1997 0.027 Uiso 1 1 calc R . .
C55 C 0.11039(18) 0.62860(17) 0.23703(10) 0.0224(5) Uani 1 1 d . . .
H55 H 0.1057 0.6550 0.2692 0.027 Uiso 1 1 calc R . .
C56 C 0.11286(17) 0.53320(16) 0.23213(9) 0.0198(4) Uani 1 1 d . . .
H56 H 0.1098 0.4939 0.2604 0.024 Uiso 1 1 calc R . .
C59 C 0.13150(16) 0.47548(15) 0.00961(8) 0.0144(4) Uani 1 1 d . B .
C60 C 0.11624(18) 0.52728(16) -0.03544(9) 0.0202(5) Uani 1 1 d . . .
H60 H 0.1041 0.5917 -0.0342 0.024 Uiso 1 1 calc R . .
C61 C 0.11869(18) 0.48547(17) -0.08133(9) 0.0204(5) Uani 1 1 d . B .
H61 H 0.1062 0.5206 -0.1120 0.024 Uiso 1 1 calc R . .
C62 C 0.13955(17) 0.39127(16) -0.08318(9) 0.0173(4) Uani 1 1 d D . .
C67 C 0.15511(16) 0.34331(15) -0.03725(8) 0.0158(4) Uani 1 1 d D B .
C63A C 0.1463(18) 0.3465(7) -0.1336(2) 0.0208(5) Uani 0.822(6) 1 d PD B 3
H63A H 0.2079 0.3684 -0.1447 0.025 Uiso 0.822(6) 1 calc PR B 3
H63B H 0.0883 0.3665 -0.1596 0.025 Uiso 0.822(6) 1 calc PR B 3
C64A C 0.1481(3) 0.2407(2) -0.13158(12) 0.0250(8) Uani 0.822(6) 1 d PD B 3
H64A H 0.0804 0.2167 -0.1300 0.030 Uiso 0.822(6) 1 calc PR B 3
H64B H 0.1687 0.2156 -0.1627 0.030 Uiso 0.822(6) 1 calc PR B 3
C65A C 0.2221(3) 0.2116(2) -0.08422(11) 0.0255(8) Uani 0.822(6) 1 d PD B 3
H65A H 0.2883 0.2398 -0.0847 0.031 Uiso 0.822(6) 1 calc PR B 3
H65B H 0.2301 0.1438 -0.0839 0.031 Uiso 0.822(6) 1 calc PR B 3
C66A C 0.1842(15) 0.2426(4) -0.0359(2) 0.0236(11) Uani 0.822(6) 1 d PD B 3
H66A H 0.1254 0.2047 -0.0320 0.028 Uiso 0.822(6) 1 calc PR B 3
H66B H 0.2374 0.2314 -0.0056 0.028 Uiso 0.822(6) 1 calc PR B 3
C63B C 0.145(8) 0.350(3) -0.1347(8) 0.0208(5) Uani 0.178(6) 1 d PD B 4
H63C H 0.1848 0.3902 -0.1533 0.025 Uiso 0.178(6) 1 calc PR B 4
H63D H 0.0767 0.3438 -0.1554 0.025 Uiso 0.178(6) 1 calc PR B 4
C64B C 0.1943(14) 0.2548(11) -0.1256(6) 0.0250(8) Uani 0.178(6) 1 d PD B 4
H64C H 0.1874 0.2210 -0.1585 0.030 Uiso 0.178(6) 1 calc PR B 4
H64D H 0.2666 0.2619 -0.1113 0.030 Uiso 0.178(6) 1 calc PR B 4
C65B C 0.1444(12) 0.2018(10) -0.0889(5) 0.027(4) Uani 0.178(6) 1 d PD B 4
H65C H 0.1626 0.1358 -0.0894 0.033 Uiso 0.178(6) 1 calc PR B 4
H65D H 0.0707 0.2071 -0.0989 0.033 Uiso 0.178(6) 1 calc PR B 4
C66B C 0.179(7) 0.2415(19) -0.0351(10) 0.0236(11) Uani 0.178(6) 1 d PD B 4
H66C H 0.1439 0.2103 -0.0104 0.028 Uiso 0.178(6) 1 calc PR B 4
H66D H 0.2521 0.2320 -0.0239 0.028 Uiso 0.178(6) 1 calc PR B 4
C68 C 0.13012(16) 0.24015(15) 0.18385(8) 0.0153(4) Uani 1 1 d . B .
C69 C 0.11739(18) 0.17926(17) 0.22333(9) 0.0210(5) Uani 1 1 d . . .
H69 H 0.1070 0.2027 0.2553 0.025 Uiso 1 1 calc R . .
C70 C 0.12002(19) 0.08598(17) 0.21552(10) 0.0237(5) Uani 1 1 d . . .
H70 H 0.1103 0.0447 0.2419 0.028 Uiso 1 1 calc R . .
C71 C 0.13684(18) 0.05163(16) 0.16902(9) 0.0211(5) Uani 1 1 d D . .
C76 C 0.14996(17) 0.11498(15) 0.13152(9) 0.0171(4) Uani 1 1 d D B .
C72A C 0.149(3) -0.0500(7) 0.1590(7) 0.024(3) Uani 0.508(10) 1 d PD B 5
H72A H 0.1919 -0.0768 0.1898 0.029 Uiso 0.508(10) 1 calc PR B 5
H72B H 0.0824 -0.0792 0.1556 0.029 Uiso 0.508(10) 1 calc PR B 5
C73A C 0.1930(6) -0.0776(3) 0.1132(2) 0.0281(15) Uani 0.508(10) 1 d PD B 5
H73A H 0.1786 -0.1435 0.1053 0.034 Uiso 0.508(10) 1 calc PR B 5
H73B H 0.2667 -0.0694 0.1209 0.034 Uiso 0.508(10) 1 calc PR B 5
C74A C 0.1484(6) -0.0191(4) 0.0674(2) 0.0279(15) Uani 0.508(10) 1 d PD B 5
H74A H 0.0749 -0.0285 0.0589 0.033 Uiso 0.508(10) 1 calc PR B 5
H74B H 0.1774 -0.0371 0.0373 0.033 Uiso 0.508(10) 1 calc PR B 5
C75A C 0.172(3) 0.0827(8) 0.0807(7) 0.0257(6) Uani 0.508(10) 1 d PD B 5
H75A H 0.2439 0.0935 0.0806 0.031 Uiso 0.508(10) 1 calc PR B 5
H75B H 0.1331 0.1214 0.0533 0.031 Uiso 0.508(10) 1 calc PR B 5
C72B C 0.133(3) -0.0525(8) 0.1630(7) 0.024(3) Uani 0.492(10) 1 d PD B 6
H72C H 0.1929 -0.0803 0.1849 0.029 Uiso 0.492(10) 1 calc PR B 6
H72D H 0.0728 -0.0769 0.1742 0.029 Uiso 0.492(10) 1 calc PR B 6
C73B C 0.1310(7) -0.0781(4) 0.1077(2) 0.0350(19) Uani 0.492(10) 1 d PD B 6
H73C H 0.0620 -0.0704 0.0882 0.042 Uiso 0.492(10) 1 calc PR B 6
H73D H 0.1498 -0.1438 0.1058 0.042 Uiso 0.492(10) 1 calc PR B 6
C74B C 0.2023(7) -0.0190(4) 0.0836(3) 0.0336(17) Uani 0.492(10) 1 d PD B 6
H74C H 0.2036 -0.0418 0.0486 0.040 Uiso 0.492(10) 1 calc PR B 6
H74D H 0.2709 -0.0244 0.1040 0.040 Uiso 0.492(10) 1 calc PR B 6
C75B C 0.170(3) 0.0823(8) 0.0809(7) 0.0257(6) Uani 0.492(10) 1 d PD B 6
H75C H 0.2240 0.1205 0.0708 0.031 Uiso 0.492(10) 1 calc PR B 6
H75D H 0.1091 0.0898 0.0544 0.031 Uiso 0.492(10) 1 calc PR B 6
C77 C 0.38144(16) 0.29650(14) 0.10589(8) 0.0127(4) Uani 1 1 d . B .
C78 C 0.37846(18) 0.35839(16) 0.15130(9) 0.0186(4) Uani 1 1 d . . .
H78A H 0.4340 0.3427 0.1791 0.028 Uiso 1 1 calc R . .
H78B H 0.3147 0.3498 0.1630 0.028 Uiso 1 1 calc R . .
H78C H 0.3847 0.4229 0.1413 0.028 Uiso 1 1 calc R . .
C79 C -0.0561(2) 0.24328(19) -0.00175(10) 0.0284(6) Uani 1 1 d . B .
H79A H -0.0454 0.2981 -0.0216 0.043 Uiso 1 1 calc R . .
H79B H -0.1258 0.2419 0.0033 0.043 Uiso 1 1 calc R . .
H79C H -0.0422 0.1878 -0.0203 0.043 Uiso 1 1 calc R . .
C91 C 0.8755(3) 0.0502(3) 0.0885(3) 0.094(2) Uani 1 1 d . . .
H91A H 0.9345 0.0891 0.0998 0.140 Uiso 1 1 calc R . .
H91B H 0.8936 -0.0016 0.0684 0.140 Uiso 1 1 calc R . .
H91C H 0.8512 0.0266 0.1185 0.140 Uiso 1 1 calc R . .
Co1 Co 0.61105(2) 0.303809(19) 0.122846(11) 0.01111(6) Uani 1 1 d . . .
Co2 Co 0.15266(2) 0.298007(19) 0.073770(11) 0.01254(7) Uani 1 1 d . B .
N1 N 0.61925(14) 0.41276(12) 0.16582(7) 0.0132(3) Uani 1 1 d . D .
N2 N 0.62000(14) 0.53436(12) 0.10325(7) 0.0149(3) Uani 1 1 d . . .
N3 N 0.61056(13) 0.38880(12) 0.05694(7) 0.0124(3) Uani 1 1 d . A .
N4 N 0.62186(14) 0.34574(12) 0.24965(7) 0.0143(3) Uani 1 1 d . . .
N5 N 0.61503(13) 0.21772(12) 0.18965(7) 0.0121(3) Uani 1 1 d . D .
N51 N 0.12947(14) 0.40314(12) 0.11510(7) 0.0148(3) Uani 1 1 d . . .
N52 N 0.12928(14) 0.52673(13) 0.05371(7) 0.0167(4) Uani 1 1 d . . .
N53 N 0.14807(14) 0.38288(12) 0.00848(7) 0.0144(3) Uani 1 1 d . . .
N54 N 0.12583(14) 0.33264(13) 0.19723(7) 0.0165(4) Uani 1 1 d . . .
N55 N 0.14596(14) 0.20835(12) 0.13846(7) 0.0146(3) Uani 1 1 d . . .
O1 O 0.75035(12) 0.25918(11) 0.11570(6) 0.0198(3) Uani 1 1 d . D .
O3 O 0.46453(11) 0.27173(10) 0.09618(6) 0.0152(3) Uani 1 1 d . B .
O4 O 0.29996(11) 0.27135(11) 0.07827(6) 0.0175(3) Uani 1 1 d . . .
O5 O 0.00984(12) 0.24618(11) 0.04713(6) 0.0208(3) Uani 1 1 d . . .
H5O H -0.0241 0.2447 0.0723 0.025 Uiso 1 1 d R B .
O91 O 0.7985(2) 0.1036(2) 0.05775(11) 0.0649(8) Uani 1 1 d . . .
H91 H 0.7880 0.1515 0.0737 0.097 Uiso 1 1 calc R . .
C92 C 0.3880(4) 0.0634(3) 0.0200(2) 0.0280(12) Uani 0.535(5) 1 d P C 9
H92A H 0.3940 0.1295 0.0275 0.042 Uiso 0.535(5) 1 calc PR C 9
H92B H 0.4472 0.0423 0.0071 0.042 Uiso 0.535(5) 1 calc PR C 9
H92C H 0.3830 0.0295 0.0514 0.042 Uiso 0.535(5) 1 calc PR C 9
O92 O 0.3037(4) 0.0476(3) -0.01626(19) 0.0509(14) Uani 0.535(5) 1 d P C 9
H92 H 0.2972 -0.0093 -0.0218 0.076 Uiso 0.535(5) 1 calc PR C 9
O2A O 0.9160(2) 0.2710(8) 0.12130(17) 0.033(2) Uani 0.70(2) 1 d P D 7
O2B O 0.9073(8) 0.2242(14) 0.1256(4) 0.034(3) Uani 0.30(2) 1 d P D 8

loop_
_atom_site_aniso_label
_atom_site_aniso_U_11
_atom_site_aniso_U_22
_atom_site_aniso_U_33
_atom_site_aniso_U_23
_atom_site_aniso_U_13
_atom_site_aniso_U_12
C1 0.0145(9) 0.0107(9) 0.0143(10) -0.0018(7) 0.0032(7) -0.0010(7)
C2 0.0155(10) 0.0109(9) 0.0149(10) -0.0017(7) 0.0022(8) -0.0009(7)
C7 0.0140(9) 0.0111(9) 0.0156(10) -0.0029(7) 0.0022(7) -0.0002(7)
C8 0.0133(9) 0.0116(9) 0.0134(9) -0.0022(7) 0.0020(7) -0.0006(7)
C3 0.0214(11) 0.0100(9) 0.0206(11) -0.0019(8) 0.0053(8) -0.0011(8)
C4 0.0243(11) 0.0106(9) 0.0241(11) -0.0063(9) 0.0049(9) -0.0010(8)
C5 0.0205(11) 0.0162(10) 0.0189(11) -0.0070(8) 0.0033(8) 0.0007(8)
C6 0.0181(10) 0.0157(10) 0.0152(10) -0.0024(8) 0.0031(8) 0.0004(8)
C9 0.0135(9) 0.0108(9) 0.0137(10) 0.0007(7) 0.0019(7) -0.0010(7)
C10 0.0160(10) 0.0120(9) 0.0159(10) 0.0016(8) 0.0025(8) -0.0014(7)
C11 0.0212(11) 0.0154(10) 0.0149(10) 0.0046(8) 0.0037(8) -0.0013(8)
C12 0.0193(10) 0.0150(10) 0.0120(10) 0.0004(8) 0.0020(8) 0.0004(8)
C17 0.0155(10) 0.0125(9) 0.0123(9) -0.0008(7) 0.0012(7) -0.0002(7)
C13A 0.023(5) 0.0195(11) 0.0130(11) -0.0003(9) 0.0059(19) 0.0002(14)
C14A 0.030(2) 0.0220(18) 0.0136(16) -0.0048(13) 0.0041(15) -0.0043(15)
C15A 0.035(2) 0.0143(16) 0.0145(17) -0.0016(13) 0.0072(16) -0.0003(17)
C16A 0.018(4) 0.0118(11) 0.0127(13) -0.0005(10) 0.0009(18) 0.0008(16)
C13B 0.023(5) 0.0195(11) 0.0130(11) -0.0003(9) 0.0059(19) 0.0002(14)
C14B 0.058(8) 0.021(4) 0.013(4) -0.006(3) 0.010(4) 0.001(4)
C15B 0.054(7) 0.026(5) 0.016(4) -0.008(3) 0.004(5) -0.012(5)
C16B 0.018(4) 0.0118(11) 0.0127(13) -0.0005(10) 0.0009(18) 0.0008(16)
C18 0.0148(10) 0.0108(9) 0.0151(10) -0.0002(7) 0.0038(8) -0.0004(7)
C19 0.0223(11) 0.0160(10) 0.0108(9) -0.0004(8) 0.0034(8) 0.0000(8)
C20 0.0216(11) 0.0152(10) 0.0149(10) 0.0039(8) 0.0036(8) 0.0010(8)
C21 0.0171(10) 0.0103(9) 0.0161(10) 0.0019(7) 0.0042(8) 0.0010(7)
C26 0.0156(10) 0.0101(9) 0.0161(10) -0.0012(7) 0.0041(8) -0.0005(7)
C22 0.0262(12) 0.0102(9) 0.0193(11) 0.0019(8) 0.0047(9) 0.0015(8)
C23 0.0399(15) 0.0114(10) 0.0269(13) -0.0009(9) 0.0103(11) 0.0035(9)
C24 0.0428(15) 0.0133(10) 0.0191(12) -0.0036(9) 0.0052(10) -0.0020(10)
C25 0.0367(14) 0.0115(10) 0.0157(11) -0.0014(8) 0.0059(9) -0.0001(9)
C27 0.0190(11) 0.0379(15) 0.0201(12) 0.0052(10) 0.0058(9) 0.0052(10)
C28 0.0200(12) 0.0284(13) 0.0268(13) 0.0014(10) 0.0020(9) -0.0033(9)
C51 0.0137(9) 0.0122(9) 0.0175(10) -0.0001(8) 0.0012(8) 0.0010(7)
C52 0.0153(10) 0.0144(10) 0.0191(11) -0.0027(8) 0.0028(8) 0.0014(8)
C57 0.0143(10) 0.0151(10) 0.0177(10) -0.0030(8) 0.0019(8) 0.0000(8)
C58 0.0128(9) 0.0159(10) 0.0163(10) -0.0019(8) 0.0033(8) 0.0012(7)
C53 0.0226(11) 0.0125(10) 0.0226(12) -0.0011(8) 0.0021(9) 0.0011(8)
C54 0.0243(12) 0.0154(11) 0.0275(12) -0.0059(9) 0.0015(9) 0.0020(9)
C55 0.0226(12) 0.0221(11) 0.0222(12) -0.0082(9) 0.0031(9) 0.0012(9)
C56 0.0207(11) 0.0200(11) 0.0189(11) -0.0040(9) 0.0045(9) 0.0016(8)
C59 0.0136(9) 0.0150(10) 0.0148(10) 0.0007(8) 0.0030(7) 0.0006(7)
C60 0.0236(12) 0.0165(10) 0.0207(11) 0.0038(9) 0.0046(9) 0.0038(8)
C61 0.0234(12) 0.0224(11) 0.0158(10) 0.0063(9) 0.0046(9) 0.0014(9)
C62 0.0163(10) 0.0201(11) 0.0157(10) 0.0001(8) 0.0037(8) -0.0009(8)
C67 0.0158(10) 0.0166(10) 0.0150(10) -0.0006(8) 0.0028(8) -0.0014(8)
C63A 0.0227(13) 0.0249(14) 0.0151(11) 0.0000(9) 0.0046(10) -0.0012(13)
C64A 0.035(2) 0.0229(15) 0.0172(14) -0.0058(11) 0.0047(14) 0.0015(15)
C65A 0.0333(19) 0.0227(15) 0.0203(15) -0.0023(11) 0.0045(12) 0.0076(12)
C66A 0.037(3) 0.0156(11) 0.0184(12) -0.0016(9) 0.0057(11) 0.0012(11)
C63B 0.0227(13) 0.0249(14) 0.0151(11) 0.0000(9) 0.0046(10) -0.0012(13)
C64B 0.035(2) 0.0229(15) 0.0172(14) -0.0058(11) 0.0047(14) 0.0015(15)
C65B 0.041(10) 0.020(7) 0.018(7) -0.005(5) -0.002(6) 0.006(6)
C66B 0.037(3) 0.0156(11) 0.0184(12) -0.0016(9) 0.0057(11) 0.0012(11)
C68 0.0149(10) 0.0151(10) 0.0159(10) 0.0018(8) 0.0030(8) -0.0002(8)
C69 0.0216(11) 0.0233(12) 0.0186(11) 0.0033(9) 0.0052(9) -0.0013(9)
C70 0.0258(12) 0.0216(12) 0.0234(12) 0.0085(9) 0.0041(10) -0.0032(9)
C71 0.0228(12) 0.0147(10) 0.0236(12) 0.0029(9) -0.0012(9) -0.0038(8)
C76 0.0171(10) 0.0134(10) 0.0197(11) 0.0010(8) 0.0008(8) 0.0001(8)
C72A 0.028(9) 0.0130(12) 0.031(3) 0.0063(13) 0.0040(19) -0.0079(18)
C73A 0.040(4) 0.011(2) 0.031(3) -0.0035(19) 0.001(3) -0.002(2)
C74A 0.050(4) 0.015(2) 0.017(3) -0.0018(19) 0.003(3) -0.003(2)
C75A 0.0409(16) 0.0126(10) 0.0238(12) -0.0009(9) 0.0065(11) 0.0032(10)
C72B 0.028(9) 0.0130(12) 0.031(3) 0.0063(13) 0.0040(19) -0.0079(18)
C73B 0.058(5) 0.012(2) 0.032(3) -0.004(2) 0.002(3) -0.003(3)
C74B 0.060(5) 0.017(3) 0.022(3) -0.003(2) 0.004(3) 0.010(3)
C75B 0.0409(16) 0.0126(10) 0.0238(12) -0.0009(9) 0.0065(11) 0.0032(10)
C77 0.0177(9) 0.0082(8) 0.0120(9) 0.0041(7) 0.0024(7) 0.0002(7)
C78 0.0223(11) 0.0174(10) 0.0161(10) -0.0031(8) 0.0038(8) -0.0010(8)
C79 0.0256(13) 0.0269(13) 0.0285(13) -0.0037(10) -0.0057(10) -0.0030(10)
C91 0.036(2) 0.052(3) 0.188(6) 0.015(3) 0.010(3) -0.0030(19)
Co1 0.01333(13) 0.00832(12) 0.01177(13) -0.00171(10) 0.00258(10) -0.00061(10)
Co2 0.01333(13) 0.01013(13) 0.01398(14) -0.00091(10) 0.00205(10) -0.00009(10)
N1 0.0172(9) 0.0093(8) 0.0131(8) -0.0007(6) 0.0029(7) -0.0012(6)
N2 0.0191(9) 0.0103(8) 0.0155(9) -0.0012(7) 0.0038(7) -0.0015(6)
N3 0.0134(8) 0.0115(8) 0.0118(8) -0.0010(6) 0.0014(6) -0.0009(6)
N4 0.0180(9) 0.0118(8) 0.0132(8) -0.0016(6) 0.0027(7) 0.0000(7)
N5 0.0155(8) 0.0096(8) 0.0112(8) -0.0001(6) 0.0023(6) -0.0003(6)
N51 0.0160(9) 0.0133(8) 0.0150(9) 0.0009(7) 0.0025(7) 0.0019(7)
N52 0.0179(9) 0.0142(8) 0.0182(9) -0.0003(7) 0.0036(7) 0.0009(7)
N53 0.0164(9) 0.0132(8) 0.0137(8) -0.0005(7) 0.0032(7) -0.0012(6)
N54 0.0167(9) 0.0160(8) 0.0170(9) -0.0010(7) 0.0039(7) 0.0003(7)
N55 0.0155(8) 0.0123(8) 0.0156(9) 0.0012(7) 0.0016(7) 0.0003(6)
O1 0.0189(8) 0.0196(8) 0.0213(8) -0.0012(6) 0.0049(6) 0.0026(6)
O3 0.0133(7) 0.0139(7) 0.0182(8) -0.0025(6) 0.0025(6) -0.0011(5)
O4 0.0147(7) 0.0177(7) 0.0199(8) -0.0034(6) 0.0028(6) -0.0005(6)
O5 0.0189(8) 0.0229(8) 0.0192(8) 0.0000(6) 0.0003(6) -0.0045(6)
O91 0.0419(15) 0.091(2) 0.0614(18) -0.0217(16) 0.0085(13) -0.0070(15)
C92 0.026(2) 0.021(2) 0.037(3) -0.011(2) 0.006(2) -0.0052(18)
O92 0.057(3) 0.037(2) 0.055(3) -0.006(2) 0.001(2) -0.003(2)
O2A 0.0176(14) 0.055(5) 0.0276(18) -0.014(2) 0.0073(11) -0.0029(16)
O2B 0.025(4) 0.023(7) 0.061(6) 0.003(4) 0.025(4) 0.007(3)

loop_
_atom_type_symbol
_atom_type_description
_atom_type_scat_dispersion_real
_atom_type_scat_dispersion_imag
_atom_type_scat_source
C C 0.0033 0.0016 'International Tables Vol C Tables 4.2.6.8 and 6.1.1.4'
H H 0.0000 0.0000 'International Tables Vol C Tables 4.2.6.8 and 6.1.1.4'
N N 0.0061 0.0033 'International Tables Vol C Tables 4.2.6.8 and 6.1.1.4'
O O 0.0106 0.0060 'International Tables Vol C Tables 4.2.6.8 and 6.1.1.4'
Co Co 0.3494 0.9721 'International Tables Vol C Tables 4.2.6.8 and 6.1.1.4'

loop_
_geom_angle_atom_site_label_1
_geom_angle_atom_site_label_2
_geom_angle_atom_site_label_3
_geom_angle
N2 C1 N1 130.57(19)
N2 C1 C2 121.20(19)
N1 C1 C2 108.21(18)
C7 C2 C3 121.3(2)
C7 C2 C1 107.15(18)
C3 C2 C1 131.5(2)
C6 C7 C2 121.4(2)
C6 C7 C8 131.9(2)
C2 C7 C8 106.69(18)
N4 C8 N1 130.21(19)
N4 C8 C7 120.97(19)
N1 C8 C7 108.82(18)
C2 C3 C4 117.4(2)
C2 C3 H3 121.3
C4 C3 H3 121.3
C3 C4 C5 121.1(2)
C3 C4 H4 119.5
C5 C4 H4 119.5
C6 C5 C4 121.0(2)
C6 C5 H5 119.5
C4 C5 H5 119.5
C7 C6 C5 117.8(2)
C7 C6 H6 121.1
C5 C6 H6 121.1
N3 C9 N2 124.91(19)
N3 C9 C10 120.82(19)
N2 C9 C10 114.27(19)
C11 C10 C9 119.8(2)
C11 C10 H10 120.1
C9 C10 H10 120.1
C10 C11 C12 120.2(2)
C10 C11 H11 119.9
C12 C11 H11 119.9
C17 C12 C11 117.7(2)
C17 C12 C13A 121.7(3)
C11 C12 C13A 120.5(3)
C17 C12 C13B 123.1(7)
C11 C12 C13B 118.9(7)
C13A C12 C13B 9.1(17)
N3 C17 C12 122.99(19)
N3 C17 C16B 116.2(7)
C12 C17 C16B 120.0(7)
N3 C17 C16A 115.7(3)
C12 C17 C16A 121.4(3)
C16B C17 C16A 9.7(13)
C12 C13A C14A 113.4(5)
C12 C13A H13A 108.9
C14A C13A H13A 108.9
C12 C13A H13B 108.9
C14A C13A H13B 108.9
H13A C13A H13B 107.7
C15A C14A C13A 110.3(5)
C15A C14A H14A 109.6
C13A C14A H14A 109.6
C15A C14A H14B 109.6
C13A C14A H14B 109.6
H14A C14A H14B 108.1
C16A C15A C14A 112.1(4)
C16A C15A H15A 109.2
C14A C15A H15A 109.2
C16A C15A H15B 109.2
C14A C15A H15B 109.2
H15A C15A H15B 107.9
C15A C16A C17 114.2(5)
C15A C16A H16A 108.7
C17 C16A H16A 108.7
C15A C16A H16B 108.7
C17 C16A H16B 108.7
H16A C16A H16B 107.6
C12 C13B C14B 113.3(12)
C12 C13B H13C 108.9
C14B C13B H13C 108.9
C12 C13B H13D 108.9
C14B C13B H13D 108.9
H13C C13B H13D 107.7
C15B C14B C13B 109.8(12)
C15B C14B H14C 109.7
C13B C14B H14C 109.7
C15B C14B H14D 109.7
C13B C14B H14D 109.7
H14C C14B H14D 108.2
C16B C15B C14B 114.9(12)
C16B C15B H15C 108.5
C14B C15B H15C 108.5
C16B C15B H15D 108.5
C14B C15B H15D 108.5
H15C C15B H15D 107.5
C15B C16B C17 113.4(12)
C15B C16B H16C 108.9
C17 C16B H16C 108.9
C15B C16B H16D 108.9
C17 C16B H16D 108.9
H16C C16B H16D 107.7
N5 C18 N4 125.00(19)
N5 C18 C19 121.28(19)
N4 C18 C19 113.72(19)
C20 C19 C18 119.7(2)
C20 C19 H19 120.2
C18 C19 H19 120.2
C19 C20 C21 120.2(2)
C19 C20 H20 119.9
C21 C20 H20 119.9
C20 C21 C26 117.7(2)
C20 C21 C22 120.05(19)
C26 C21 C22 122.3(2)
N5 C26 C21 122.9(2)
N5 C26 C25 116.24(18)
C21 C26 C25 120.85(19)
C21 C22 C23 112.94(19)
C21 C22 H22A 109.0
C23 C22 H22A 109.0
C21 C22 H22B 109.0
C23 C22 H22B 109.0
H22A C22 H22B 107.8
C24 C23 C22 109.4(2)
C24 C23 H23A 109.8
C22 C23 H23A 109.8
C24 C23 H23B 109.8
C22 C23 H23B 109.8
H23A C23 H23B 108.2
C23 C24 C25 110.5(2)
C23 C24 H24A 109.6
C25 C24 H24A 109.6
C23 C24 H24B 109.6
C25 C24 H24B 109.6
H24A C24 H24B 108.1
C26 C25 C24 113.42(19)
C26 C25 H25A 108.9
C24 C25 H25A 108.9
C26 C25 H25B 108.9
C24 C25 H25B 108.9
H25A C25 H25B 107.7
O2A C27 O1 125.3(3)
O2A C27 O2B 30.9(4)
O1 C27 O2B 110.2(8)
O2A C27 C28 114.5(3)
O1 C27 C28 119.8(2)
O2B C27 C28 125.5(6)
C27 C28 H28A 109.5
C27 C28 H28B 109.5
H28A C28 H28B 109.5
C27 C28 H28C 109.5
H28A C28 H28C 109.5
H28B C28 H28C 109.5
N52 C51 N51 129.8(2)
N52 C51 C52 121.7(2)
N51 C51 C52 108.52(19)
C53 C52 C57 121.1(2)
C53 C52 C51 132.1(2)
C57 C52 C51 106.82(19)
C56 C57 C52 121.5(2)
C56 C57 C58 131.6(2)
C52 C57 C58 106.88(19)
N54 C58 N51 129.9(2)
N54 C58 C57 121.2(2)
N51 C58 C57 108.83(19)
C52 C53 C54 117.7(2)
C52 C53 H53 121.1
C54 C53 H53 121.1
C53 C54 C55 121.1(2)
C53 C54 H54 119.5
C55 C54 H54 119.5
C56 C55 C54 121.0(2)
C56 C55 H55 119.5
C54 C55 H55 119.5
C57 C56 C55 117.6(2)
C57 C56 H56 121.2
C55 C56 H56 121.2
N53 C59 N52 125.01(19)
N53 C59 C60 120.7(2)
N52 C59 C60 114.3(2)
C61 C60 C59 120.1(2)
C61 C60 H60 119.9
C59 C60 H60 119.9
C60 C61 C62 120.2(2)
C60 C61 H61 119.9
C62 C61 H61 119.9
C67 C62 C61 117.2(2)
C67 C62 C63A 122.8(3)
C61 C62 C63A 119.9(3)
C67 C62 C63B 125.1(12)
C61 C62 C63B 117.7(12)
C63A C62 C63B 2.2(11)
N53 C67 C62 123.3(2)
N53 C67 C66B 115.3(13)
C62 C67 C66B 121.4(13)
N53 C67 C66A 116.5(3)
C62 C67 C66A 120.2(3)
C66B C67 C66A 3(5)
C62 C63A C64A 113.7(6)
C62 C63A H63A 108.8
C64A C63A H63A 108.8
C62 C63A H63B 108.8
C64A C63A H63B 108.8
H63A C63A H63B 107.7
C65A C64A C63A 108.1(6)
C65A C64A H64A 110.1
C63A C64A H64A 110.1
C65A C64A H64B 110.1
C63A C64A H64B 110.1
H64A C64A H64B 108.4
C64A C65A C66A 109.8(5)
C64A C65A H65A 109.7
C66A C65A H65A 109.7
C64A C65A H65B 109.7
C66A C65A H65B 109.7
H65A C65A H65B 108.2
C67 C66A C65A 112.9(6)
C67 C66A H66A 109.0
C65A C66A H66A 109.0
C67 C66A H66B 109.0
C65A C66A H66B 109.0
H66A C66A H66B 107.8
C62 C63B C64B 108.0(16)
C62 C63B H63C 110.1
C64B C63B H63C 110.1
C62 C63B H63D 110.1
C64B C63B H63D 110.1
H63C C63B H63D 108.4
C65B C64B C63B 109(3)
C65B C64B H64C 109.9
C63B C64B H64C 109.9
C65B C64B H64D 109.9
C63B C64B H64D 109.9
H64C C64B H64D 108.3
C64B C65B C66B 109(3)
C64B C65B H65C 110.0
C66B C65B H65C 110.0
C64B C65B H65D 110.0
C66B C65B H65D 110.0
H65C C65B H65D 108.4
C67 C66B C65B 107.7(16)
C67 C66B H66C 110.2
C65B C66B H66C 110.2
C67 C66B H66D 110.2
C65B C66B H66D 110.2
H66C C66B H66D 108.5
N55 C68 N54 125.51(19)
N55 C68 C69 121.1(2)
N54 C68 C69 113.4(2)
C70 C69 C68 119.8(2)
C70 C69 H69 120.1
C68 C69 H69 120.1
C69 C70 C71 120.1(2)
C69 C70 H70 119.9
C71 C70 H70 119.9
C70 C71 C76 117.7(2)
C70 C71 C72A 123.2(5)
C76 C71 C72A 118.9(5)
C70 C71 C72B 116.3(5)
C76 C71 C72B 126.0(5)
C72A C71 C72B 9.9(18)
N55 C76 C71 122.9(2)
N55 C76 C75B 116.8(5)
C71 C76 C75B 120.3(5)
N55 C76 C75A 116.5(5)
C71 C76 C75A 120.6(5)
C75B C76 C75A 1(3)
C73A C72A C71 118.4(9)
C73A C72A H72A 107.7
C71 C72A H72A 107.7
C73A C72A H72B 107.7
C71 C72A H72B 107.7
H72A C72A H72B 107.1
C72A C73A C74A 110.0(11)
C72A C73A H73A 109.7
C74A C73A H73A 109.7
C72A C73A H73B 109.7
C74A C73A H73B 109.7
H73A C73A H73B 108.2
C73A C74A C75A 108.5(11)
C73A C74A H74A 110.0
C75A C74A H74A 110.0
C73A C74A H74B 110.0
C75A C74A H74B 110.0
H74A C74A H74B 108.4
C76 C75A C74A 115.8(10)
C76 C75A H75A 108.3
C74A C75A H75A 108.3
C76 C75A H75B 108.3
C74A C75A H75B 108.3
H75A C75A H75B 107.4
C73B C72B C71 110.0(10)
C73B C72B H72C 109.7
C71 C72B H72C 109.7
C73B C72B H72D 109.7
C71 C72B H72D 109.7
H72C C72B H72D 108.2
C72B C73B C74B 111.9(10)
C72B C73B H73C 109.2
C74B C73B H73C 109.2
C72B C73B H73D 109.2
C74B C73B H73D 109.2
H73C C73B H73D 107.9
C73B C74B C75B 111.3(12)
C73B C74B H74C 109.4
C75B C74B H74C 109.4
C73B C74B H74D 109.4
C75B C74B H74D 109.4
H74C C74B H74D 108.0
C76 C75B C74B 111.0(10)
C76 C75B H75C 109.4
C74B C75B H75C 109.4
C76 C75B H75D 109.4
C74B C75B H75D 109.4
H75C C75B H75D 108.0
O3 C77 O4 121.4(2)
O3 C77 C78 119.52(19)
O4 C77 C78 119.03(19)
C77 C78 H78A 109.5
C77 C78 H78B 109.5
H78A C78 H78B 109.5
C77 C78 H78C 109.5
H78A C78 H78C 109.5
H78B C78 H78C 109.5
O5 C79 H79A 109.5
O5 C79 H79B 109.5
H79A C79 H79B 109.5
O5 C79 H79C 109.5
H79A C79 H79C 109.5
H79B C79 H79C 109.5
O91 C91 H91A 109.5
O91 C91 H91B 109.5
H91A C91 H91B 109.5
O91 C91 H91C 109.5
H91A C91 H91C 109.5
H91B C91 H91C 109.5
N1 Co1 O3 109.63(7)
N1 Co1 O1 111.11(7)
O3 Co1 O1 139.20(7)
N1 Co1 N3 90.21(8)
O3 Co1 N3 89.58(7)
O1 Co1 N3 88.19(7)
N1 Co1 N5 89.84(8)
O3 Co1 N5 91.57(7)
O1 Co1 N5 90.64(7)
N3 Co1 N5 178.76(7)
N51 Co2 O4 112.37(7)
N51 Co2 O5 103.76(8)
O4 Co2 O5 143.39(7)
N51 Co2 N53 91.37(8)
O4 Co2 N53 92.16(7)
O5 Co2 N53 92.74(7)
N51 Co2 N55 89.27(8)
O4 Co2 N55 91.45(7)
O5 Co2 N55 83.06(7)
N53 Co2 N55 175.78(7)
C8 N1 C1 109.12(17)
C8 N1 Co1 125.81(14)
C1 N1 Co1 124.97(15)
C1 N2 C9 125.85(19)
C9 N3 C17 118.54(18)
C9 N3 Co1 123.17(14)
C17 N3 Co1 118.15(14)
C8 N4 C18 125.87(19)
C18 N5 C26 118.22(18)
C18 N5 Co1 122.97(14)
C26 N5 Co1 118.67(14)
C58 N51 C51 108.93(18)
C58 N51 Co2 126.27(15)
C51 N51 Co2 124.27(15)
C51 N52 C59 126.09(19)
C59 N53 C67 118.28(19)
C59 N53 Co2 122.29(15)
C67 N53 Co2 119.28(15)
C58 N54 C68 125.5(2)
C68 N55 C76 118.47(19)
C68 N55 Co2 122.80(15)
C76 N55 Co2 118.51(15)
C27 O1 Co1 132.07(17)
C77 O3 Co1 136.02(14)
C77 O4 Co2 136.94(15)
C79 O5 Co2 134.83(16)
C79 O5 H5O 111.2
Co2 O5 H5O 109.7
C91 O91 H91 109.5

loop_
_geom_bond_atom_site_label_1
_geom_bond_atom_site_label_2
_geom_bond_distance
C1 N2 1.285(3)
C1 N1 1.384(3)
C1 C2 1.478(3)
C2 C7 1.388(3)
C2 C3 1.388(3)
C7 C6 1.379(3)
C7 C8 1.477(3)
C8 N4 1.297(3)
C8 N1 1.376(3)
C3 C4 1.390(3)
C3 H3 0.9500
C4 C5 1.395(3)
C4 H4 0.9500
C5 C6 1.388(3)
C5 H5 0.9500
C6 H6 0.9500
C9 N3 1.356(3)
C9 N2 1.390(3)
C9 C10 1.405(3)
C10 C11 1.365(3)
C10 H10 0.9500
C11 C12 1.398(3)
C11 H11 0.9500
C12 C17 1.385(3)
C12 C13A 1.510(7)
C12 C13B 1.518(14)
C17 N3 1.364(3)
C17 C16B 1.508(14)
C17 C16A 1.517(6)
C13A C14A 1.519(8)
C13A H13A 0.9900
C13A H13B 0.9900
C14A C15A 1.519(6)
C14A H14A 0.9900
C14A H14B 0.9900
C15A C16A 1.500(7)
C15A H15A 0.9900
C15A H15B 0.9900
C16A H16A 0.9900
C16A H16B 0.9900
C13B C14B 1.521(15)
C13B H13C 0.9900
C13B H13D 0.9900
C14B C15B 1.517(13)
C14B H14C 0.9900
C14B H14D 0.9900
C15B C16B 1.496(14)
C15B H15C 0.9900
C15B H15D 0.9900
C16B H16C 0.9900
C16B H16D 0.9900
C18 N5 1.353(3)
C18 N4 1.395(3)
C18 C19 1.401(3)
C19 C20 1.368(3)
C19 H19 0.9500
C20 C21 1.392(3)
C20 H20 0.9500
C21 C26 1.392(3)
C21 C22 1.509(3)
C26 N5 1.365(3)
C26 C25 1.509(3)
C22 C23 1.522(3)
C22 H22A 0.9900
C22 H22B 0.9900
C23 C24 1.515(4)
C23 H23A 0.9900
C23 H23B 0.9900
C24 C25 1.528(3)
C24 H24A 0.9900
C24 H24B 0.9900
C25 H25A 0.9900
C25 H25B 0.9900
C27 O2A 1.239(4)
C27 O1 1.274(3)
C27 O2B 1.357(10)
C27 C28 1.507(4)
C28 H28A 0.9800
C28 H28B 0.9800
C28 H28C 0.9800
C51 N52 1.291(3)
C51 N51 1.385(3)
C51 C52 1.477(3)
C52 C53 1.387(3)
C52 C57 1.391(3)
C57 C56 1.386(3)
C57 C58 1.476(3)
C58 N54 1.293(3)
C58 N51 1.377(3)
C53 C54 1.393(3)
C53 H53 0.9500
C54 C55 1.396(4)
C54 H54 0.9500
C55 C56 1.391(3)
C55 H55 0.9500
C56 H56 0.9500
C59 N53 1.363(3)
C59 N52 1.393(3)
C59 C60 1.396(3)
C60 C61 1.368(3)
C60 H60 0.9500
C61 C62 1.398(3)
C61 H61 0.9500
C62 C67 1.387(3)
C62 C63A 1.507(5)
C62 C63B 1.508(17)
C67 N53 1.363(3)
C67 C66B 1.510(17)
C67 C66A 1.512(5)
C63A C64A 1.536(10)
C63A H63A 0.9900
C63A H63B 0.9900
C64A C65A 1.517(5)
C64A H64A 0.9900
C64A H64B 0.9900
C65A C66A 1.537(12)
C65A H65A 0.9900
C65A H65B 0.9900
C66A H66A 0.9900
C66A H66B 0.9900
C63B C64B 1.534(19)
C63B H63C 0.9900
C63B H63D 0.9900
C64B C65B 1.500(15)
C64B H64C 0.9900
C64B H64D 0.9900
C65B C66B 1.53(2)
C65B H65C 0.9900
C65B H65D 0.9900
C66B H66C 0.9900
C66B H66D 0.9900
C68 N55 1.345(3)
C68 N54 1.392(3)
C68 C69 1.406(3)
C69 C70 1.370(3)
C69 H69 0.9500
C70 C71 1.390(4)
C70 H70 0.9500
C71 C76 1.391(3)
C71 C72A 1.512(10)
C71 C72B 1.518(11)
C76 N55 1.369(3)
C76 C75B 1.501(11)
C76 C75A 1.511(10)
C72A C73A 1.505(12)
C72A H72A 0.9900
C72A H72B 0.9900
C73A C74A 1.515(8)
C73A H73A 0.9900
C73A H73B 0.9900
C74A C75A 1.539(14)
C74A H74A 0.9900
C74A H74B 0.9900
C75A H75A 0.9900
C75A H75B 0.9900
C72B C73B 1.510(14)
C72B H72C 0.9900
C72B H72D 0.9900
C73B C74B 1.522(10)
C73B H73C 0.9900
C73B H73D 0.9900
C74B C75B 1.530(14)
C74B H74C 0.9900
C74B H74D 0.9900
C75B H75C 0.9900
C75B H75D 0.9900
C77 O3 1.256(3)
C77 O4 1.262(3)
C77 C78 1.510(3)
C78 H78A 0.9800
C78 H78B 0.9800
C78 H78C 0.9800
C79 O5 1.435(3)
C79 H79A 0.9800
C79 H79B 0.9800
C79 H79C 0.9800
C91 O91 1.429(5)
C91 H91A 0.9800
C91 H91B 0.9800
C91 H91C 0.9800
Co1 N1 1.9405(19)
Co1 O3 2.0377(18)
Co1 O1 2.0412(19)
Co1 N3 2.140(2)
Co1 N5 2.163(2)
Co2 N51 1.939(2)
Co2 O4 2.0188(19)
Co2 O5 2.0774(18)
Co2 N53 2.119(2)
Co2 N55 2.171(2)
O5 H5O 0.8809
O91 H91 0.8400
C92 O92 1.372(6)
C92 H92A 0.9800
C92 H92B 0.9800
C92 H92C 0.9800
O92 H92 0.8400

loop_
_geom_torsion_atom_site_label_1
_geom_torsion_atom_site_label_2
_geom_torsion_atom_site_label_3
_geom_torsion_atom_site_label_4
_geom_torsion
N2 C1 C2 C7 -179.4(2)
N1 C1 C2 C7 -0.5(2)
N2 C1 C2 C3 0.5(4)
N1 C1 C2 C3 179.4(2)
C3 C2 C7 C6 0.5(3)
C1 C2 C7 C6 -179.6(2)
C3 C2 C7 C8 -179.1(2)
C1 C2 C7 C8 0.8(2)
C6 C7 C8 N4 -0.7(4)
C2 C7 C8 N4 178.9(2)
C6 C7 C8 N1 179.6(2)
C2 C7 C8 N1 -0.8(2)
C7 C2 C3 C4 -0.2(3)
C1 C2 C3 C4 179.9(2)
C2 C3 C4 C5 -0.3(3)
C3 C4 C5 C6 0.5(4)
C2 C7 C6 C5 -0.4(3)
C8 C7 C6 C5 179.2(2)
C4 C5 C6 C7 -0.2(3)
N3 C9 C10 C11 -1.4(3)
N2 C9 C10 C11 179.6(2)
C9 C10 C11 C12 2.1(3)
C10 C11 C12 C17 -0.8(3)
C10 C11 C12 C13A 175.8(6)
C10 C11 C12 C13B -173.9(15)
C11 C12 C17 N3 -1.3(3)
C13A C12 C17 N3 -177.8(6)
C13B C12 C17 N3 171.5(15)
C11 C12 C17 C16B 168.1(12)
C13A C12 C17 C16B -8.4(13)
C13B C12 C17 C16B -19.0(19)
C11 C12 C17 C16A 179.3(4)
C13A C12 C17 C16A 2.8(8)
C13B C12 C17 C16A -7.8(16)
C17 C12 C13A C14A 16.0(10)
C11 C12 C13A C14A -160.4(5)
C13B C12 C13A C14A 117(7)
C12 C13A C14A C15A -46.5(9)
C13A C14A C15A C16A 60.5(6)
C14A C15A C16A C17 -41.9(7)
N3 C17 C16A C15A -169.0(4)
C12 C17 C16A C15A 10.4(8)
C16B C17 C16A C15A 95(6)
C17 C12 C13B C14B -2(3)
C11 C12 C13B C14B 170.6(14)
C13A C12 C13B C14B -87(6)
C12 C13B C14B C15B 39(3)
C13B C14B C15B C16B -59(2)
C14B C15B C16B C17 39(2)
N3 C17 C16B C15B 170.3(12)
C12 C17 C16B C15B 0(2)
C16A C17 C16B C15B -101(6)
N5 C18 C19 C20 1.4(3)
N4 C18 C19 C20 -179.5(2)
C18 C19 C20 C21 -1.4(3)
C19 C20 C21 C26 -0.2(3)
C19 C20 C21 C22 179.9(2)
C20 C21 C26 N5 2.0(3)
C22 C21 C26 N5 -178.2(2)
C20 C21 C26 C25 -178.1(2)
C22 C21 C26 C25 1.7(3)
C20 C21 C22 C23 -164.2(2)
C26 C21 C22 C23 16.0(3)
C21 C22 C23 C24 -48.1(3)
C22 C23 C24 C25 64.0(3)
N5 C26 C25 C24 -166.6(2)
C21 C26 C25 C24 13.5(3)
C23 C24 C25 C26 -46.2(3)
N52 C51 C52 C53 -1.3(4)
N51 C51 C52 C53 179.8(2)
N52 C51 C52 C57 177.8(2)
N51 C51 C52 C57 -1.1(2)
C53 C52 C57 C56 0.6(3)
C51 C52 C57 C56 -178.7(2)
C53 C52 C57 C58 -179.5(2)
C51 C52 C57 C58 1.3(2)
C56 C57 C58 N54 -1.8(4)
C52 C57 C58 N54 178.2(2)
C56 C57 C58 N51 178.8(2)
C52 C57 C58 N51 -1.2(2)
C57 C52 C53 C54 0.0(3)
C51 C52 C53 C54 179.0(2)
C52 C53 C54 C55 -0.5(4)
C53 C54 C55 C56 0.4(4)
C52 C57 C56 C55 -0.6(3)
C58 C57 C56 C55 179.4(2)
C54 C55 C56 C57 0.1(4)
N53 C59 C60 C61 -0.6(3)
N52 C59 C60 C61 178.7(2)
C59 C60 C61 C62 -2.0(4)
C60 C61 C62 C67 1.3(3)
C60 C61 C62 C63A -177.5(11)
C60 C61 C62 C63B -178(5)
C61 C62 C67 N53 2.0(3)
C63A C62 C67 N53 -179.2(11)
C63B C62 C67 N53 -179(5)
C61 C62 C67 C66B -179(4)
C63A C62 C67 C66B -1(5)
C63B C62 C67 C66B 0(7)
C61 C62 C67 C66A -176.3(9)
C63A C62 C67 C66A 2.5(15)
C63B C62 C67 C66A 3(5)
C67 C62 C63A C64A 13(2)
C61 C62 C63A C64A -168.2(8)
C63B C62 C63A C64A -160(100)
C62 C63A C64A C65A -46.2(16)
C63A C64A C65A C66A 65.3(10)
N53 C67 C66A C65A -162.1(7)
C62 C67 C66A C65A 16.3(15)
C66B C67 C66A C65A 131(26)
C64A C65A C66A C67 -50.6(13)
C67 C62 C63B C64B -13(9)
C61 C62 C63B C64B 166(4)
C63A C62 C63B C64B -7(100)
C62 C63B C64B C65B 49(7)
C63B C64B C65B C66B -74(4)
N53 C67 C66B C65B 158(4)
C62 C67 C66B C65B -20(8)
C66A C67 C66B C65B -87(23)
C64B C65B C66B C67 56(6)
N55 C68 C69 C70 -0.7(4)
N54 C68 C69 C70 -179.9(2)
C68 C69 C70 C71 1.1(4)
C69 C70 C71 C76 -0.4(4)
C69 C70 C71 C72A 174.8(16)
C69 C70 C71 C72B -177.1(15)
C70 C71 C76 N55 -0.7(4)
C72A C71 C76 N55 -176.1(15)
C72B C71 C76 N55 175.6(17)
C70 C71 C76 C75B 178.8(17)
C72A C71 C76 C75B 3(2)
C72B C71 C76 C75B -5(2)
C70 C71 C76 C75A 177.9(16)
C72A C71 C76 C75A 2(2)
C72B C71 C76 C75A -6(2)
C70 C71 C72A C73A -164.4(14)
C76 C71 C72A C73A 11(3)
C72B C71 C72A C73A 148(15)
C71 C72A C73A C74A -43(3)
C72A C73A C74A C75A 59.4(17)
N55 C76 C75A C74A -164.0(15)
C71 C76 C75A C74A 17(3)
C75B C76 C75A C74A -50(100)
C73A C74A C75A C76 -48(3)
C70 C71 C72B C73B 168.2(13)
C76 C71 C72B C73B -8(3)
C72A C71 C72B C73B -55(11)
C71 C72B C73B C74B 41(2)
C72B C73B C74B C75B -64.5(18)
N55 C76 C75B C74B 163.7(13)
C71 C76 C75B C74B -16(3)
C75A C76 C75B C74B 97(100)
C73B C74B C75B C76 49(3)
N4 C8 N1 C1 -179.2(2)
C7 C8 N1 C1 0.5(2)
N4 C8 N1 Co1 4.2(3)
C7 C8 N1 Co1 -176.14(14)
N2 C1 N1 C8 178.7(2)
C2 C1 N1 C8 0.0(2)
N2 C1 N1 Co1 -4.6(3)
C2 C1 N1 Co1 176.67(14)
O3 Co1 N1 C8 88.64(18)
O1 Co1 N1 C8 -93.60(18)
N3 Co1 N1 C8 178.27(17)
N5 Co1 N1 C8 -2.97(18)
O3 Co1 N1 C1 -87.50(18)
O1 Co1 N1 C1 90.27(18)
N3 Co1 N1 C1 2.13(17)
N5 Co1 N1 C1 -179.11(17)
N1 C1 N2 C9 1.4(4)
C2 C1 N2 C9 180.0(2)
N3 C9 N2 C1 4.6(3)
C10 C9 N2 C1 -176.4(2)
N2 C9 N3 C17 178.31(19)
C10 C9 N3 C17 -0.6(3)
N2 C9 N3 Co1 -6.2(3)
C10 C9 N3 Co1 174.95(15)
C12 C17 N3 C9 2.0(3)
C16B C17 N3 C9 -167.8(11)
C16A C17 N3 C9 -178.6(4)
C12 C17 N3 Co1 -173.77(16)
C16B C17 N3 Co1 16.4(11)
C16A C17 N3 Co1 5.7(4)
N1 Co1 N3 C9 2.66(17)
O3 Co1 N3 C9 112.29(17)
O1 Co1 N3 C9 -108.46(17)
N5 Co1 N3 C9 -89(3)
N1 Co1 N3 C17 178.20(16)
O3 Co1 N3 C17 -72.17(15)
O1 Co1 N3 C17 67.08(15)
N5 Co1 N3 C17 86(3)
N1 C8 N4 C18 0.4(4)
C7 C8 N4 C18 -179.3(2)
N5 C18 N4 C8 -5.7(3)
C19 C18 N4 C8 175.2(2)
N4 C18 N5 C26 -178.7(2)
C19 C18 N5 C26 0.3(3)
N4 C18 N5 Co1 5.6(3)
C19 C18 N5 Co1 -175.42(16)
C21 C26 N5 C18 -2.0(3)
C25 C26 N5 C18 178.07(19)
C21 C26 N5 Co1 173.84(16)
C25 C26 N5 Co1 -6.1(3)
N1 Co1 N5 C18 -1.42(17)
O3 Co1 N5 C18 -111.06(17)
O1 Co1 N5 C18 109.69(17)
N3 Co1 N5 C18 91(3)
N1 Co1 N5 C26 -177.08(16)
O3 Co1 N5 C26 73.28(16)
O1 Co1 N5 C26 -65.97(16)
N3 Co1 N5 C26 -85(3)
N54 C58 N51 C51 -178.8(2)
C57 C58 N51 C51 0.5(2)
N54 C58 N51 Co2 -6.9(3)
C57 C58 N51 Co2 172.36(14)
N52 C51 N51 C58 -178.4(2)
C52 C51 N51 C58 0.3(2)
N52 C51 N51 Co2 9.5(3)
C52 C51 N51 Co2 -171.74(14)
O4 Co2 N51 C58 -85.28(18)
O5 Co2 N51 C58 88.66(18)
N53 Co2 N51 C58 -178.18(18)
N55 Co2 N51 C58 5.98(18)
O4 Co2 N51 C51 85.41(18)
O5 Co2 N51 C51 -100.64(17)
N53 Co2 N51 C51 -7.49(17)
N55 Co2 N51 C51 176.68(17)
N51 C51 N52 C59 0.1(4)
C52 C51 N52 C59 -178.5(2)
N53 C59 N52 C51 -10.3(4)
C60 C59 N52 C51 170.5(2)
N52 C59 N53 C67 -175.4(2)
C60 C59 N53 C67 3.7(3)
N52 C59 N53 Co2 9.1(3)
C60 C59 N53 Co2 -171.76(16)
C62 C67 N53 C59 -4.5(3)
C66B C67 N53 C59 177(4)
C66A C67 N53 C59 173.8(9)
C62 C67 N53 Co2 171.12(17)
C66B C67 N53 Co2 -8(4)
C66A C67 N53 Co2 -10.6(9)
N51 Co2 N53 C59 -0.78(17)
O4 Co2 N53 C59 -113.23(17)
O5 Co2 N53 C59 103.07(17)
N55 Co2 N53 C59 98.0(10)
N51 Co2 N53 C67 -176.23(16)
O4 Co2 N53 C67 71.32(16)
O5 Co2 N53 C67 -72.39(17)
N55 Co2 N53 C67 -77.5(10)
N51 C58 N54 C68 -1.0(4)
C57 C58 N54 C68 179.8(2)
N55 C68 N54 C58 8.3(4)
C69 C68 N54 C58 -172.5(2)
N54 C68 N55 C76 178.8(2)
C69 C68 N55 C76 -0.3(3)
N54 C68 N55 Co2 -6.6(3)
C69 C68 N55 Co2 174.28(16)
C71 C76 N55 C68 1.0(3)
C75B C76 N55 C68 -178.5(16)
C75A C76 N55 C68 -177.6(16)
C71 C76 N55 Co2 -173.81(17)
C75B C76 N55 Co2 6.7(16)
C75A C76 N55 Co2 7.5(16)
N51 Co2 N55 C68 0.08(17)
O4 Co2 N55 C68 112.44(17)
O5 Co2 N55 C68 -103.88(17)
N53 Co2 N55 C68 -98.7(10)
N51 Co2 N55 C76 174.67(16)
O4 Co2 N55 C76 -72.98(16)
O5 Co2 N55 C76 70.71(16)
N53 Co2 N55 C76 75.8(10)
O2A C27 O1 Co1 -157.9(7)
O2B C27 O1 Co1 171.4(7)
C28 C27 O1 Co1 14.2(4)
N1 Co1 O1 C27 9.2(2)
O3 Co1 O1 C27 -174.06(19)
N3 Co1 O1 C27 98.7(2)
N5 Co1 O1 C27 -80.9(2)
O4 C77 O3 Co1 171.68(15)
C78 C77 O3 Co1 -7.8(3)
N1 Co1 O3 C77 -11.8(2)
O1 Co1 O3 C77 171.42(18)
N3 Co1 O3 C77 -101.8(2)
N5 Co1 O3 C77 78.6(2)
O3 C77 O4 Co2 -174.31(15)
C78 C77 O4 Co2 5.2(3)
N51 Co2 O4 C77 12.0(2)
O5 Co2 O4 C77 -158.07(18)
N53 Co2 O4 C77 104.4(2)
N55 Co2 O4 C77 -77.8(2)
N51 Co2 O5 C79 109.4(2)
O4 Co2 O5 C79 -80.0(2)
N53 Co2 O5 C79 17.3(2)
N55 Co2 O5 C79 -163.1(2)
